data_2206399
loop_
_publ_author_name
'Ping-Fan Wu'
'Dong-Sheng Li'
'Xiang-Gao Meng'
'Xiao-Lin Zhong'
'Jiang Chao'
'Yu-Lin Zhu'
'Yong-Ge Wei'

_publ_section_title
;
 Di-\m-oxo-bis[(histidinato-\k^3^<i>N</i>,<i>N</i>,<i>O</i>)oxomolybdenum(V)]
 trihydrate
;
_journal_coeditor_code CV6543
_journal_issue 8
_journal_name_full 'Acta Crystallographica Section E'
_journal_page_first m1553
_journal_page_last m1555
_journal_paper_doi 10.1107/S1600536805021732
_journal_volume 61
_journal_year 2005
_chemical_formula_iupac '[Mo2 (C6 H8 N3 O2)2 O4] , 3H2 O'
_chemical_formula_moiety 'C12 H16 Mo2 N6 O8 , 3H2 O'
_chemical_formula_sum 'C12 H22 Mo2 N6 O11'
_chemical_formula_weight 618.24
_chemical_name_systematic
;
Di-\m-oxo-bis[(histidinato-\k^3^N,N,O)oxomolybdenum(V)] trihydrate
;
_space_group_IT_number 4
_symmetry_cell_setting monoclinic
_symmetry_space_group_name_Hall 'P 2yb'
_symmetry_space_group_name_H-M 'P 1 21 1'
_atom_sites_solution_hydrogens geom
_atom_sites_solution_primary direct
_atom_sites_solution_secondary difmap
_cell_angle_alpha 90.00
_cell_angle_beta 113.136(2)
_cell_angle_gamma 90.00
_cell_formula_units_Z 2
_cell_length_a 10.9594(12)
_cell_length_b 8.7222(9)
_cell_length_c 11.5783(12)
_cell_measurement_reflns_used 5483
_cell_measurement_temperature 292(2)
_cell_measurement_theta_max 28.27
_cell_measurement_theta_min 3.02
_cell_volume 1017.76(19)
_computing_cell_refinement 'SAINT (Bruker, 2003)'
_computing_data_collection 'SMART (Bruker, 2003)'
_computing_data_reduction SAINT
_computing_molecular_graphics 'SHELXTL (Bruker, 2003)'
_computing_publication_material SHELXTL
_computing_structure_refinement 'SHELXL97 (Sheldrick, 1997)'
_computing_structure_solution 'SHELXS97 (Sheldrick, 1997)'
_diffrn_ambient_temperature 292(2)
_diffrn_measured_fraction_theta_full 0.998
_diffrn_measured_fraction_theta_max 0.998
_diffrn_measurement_device_type 'Bruker SMART CCD area-detector'
_diffrn_measurement_method '\f and \w'
_diffrn_radiation_monochromator graphite
_diffrn_radiation_source 'fine-focus sealed tube'
_diffrn_radiation_type MoK\a
_diffrn_radiation_wavelength 0.71073
_diffrn_reflns_av_R_equivalents 0.0194
_diffrn_reflns_av_sigmaI/netI 0.0321
_diffrn_reflns_limit_h_max 13
_diffrn_reflns_limit_h_min -13
_diffrn_reflns_limit_k_max 11
_diffrn_reflns_limit_k_min -5
_diffrn_reflns_limit_l_max 14
_diffrn_reflns_limit_l_min -12
_diffrn_reflns_number 5964
_diffrn_reflns_theta_full 27.00
_diffrn_reflns_theta_max 27.00
_diffrn_reflns_theta_min 1.91
_diffrn_standards_number 0
_exptl_absorpt_coefficient_mu 1.302
_exptl_absorpt_correction_T_max 0.7807
_exptl_absorpt_correction_T_min 0.6960
_exptl_absorpt_correction_type multi-scan
_exptl_absorpt_process_details '(SADABS; Sheldrick, 1996)'
_exptl_crystal_colour yellow
_exptl_crystal_density_diffrn 2.017
_exptl_crystal_density_method 'not measured'
_exptl_crystal_description block
_exptl_crystal_F_000 616
_exptl_crystal_size_max 0.3
_exptl_crystal_size_mid 0.2
_exptl_crystal_size_min 0.2
_refine_diff_density_max 0.332
_refine_diff_density_min -0.686
_refine_ls_abs_structure_details 'Flack (1983), with 1006 Friedel pairs'
_refine_ls_abs_structure_Flack 0.03(3)
_refine_ls_extinction_method none
_refine_ls_goodness_of_fit_ref 1.126
_refine_ls_hydrogen_treatment constr
_refine_ls_matrix_type full
_refine_ls_number_parameters 280
_refine_ls_number_reflns 3372
_refine_ls_number_restraints 1
_refine_ls_restrained_S_all 1.126
_refine_ls_R_factor_all 0.0200
_refine_ls_R_factor_gt 0.0198
_refine_ls_shift/su_max 0.001
_refine_ls_shift/su_mean 0.000
_refine_ls_structure_factor_coef Fsqd
_refine_ls_weighting_details 'calc w = 1/[\s^2^(Fo^2^)+(0.0218P)^2^] where P = (Fo^2^+2Fc^2^)/3'
_refine_ls_weighting_scheme calc
_refine_ls_wR_factor_gt 0.0485
_refine_ls_wR_factor_ref 0.0486
_reflns_number_gt 3343
_reflns_number_total 3372
_reflns_threshold_expression I>2\s(I)
_cod_data_source_file cv6543.cif
_cod_data_source_block I
_cod_original_sg_symbol_H-M 'P 21'
_cod_database_code 2206399
_cod_database_fobs_code 2206399

loop_
_symmetry_equiv_pos_as_xyz
'x, y, z'
'-x, y+1/2, -z'

loop_
_atom_site_label
_atom_site_fract_x
_atom_site_fract_y
_atom_site_fract_z
_atom_site_U_iso_or_equiv
_atom_site_adp_type
_atom_site_calc_flag
_atom_site_refinement_flags
_atom_site_occupancy
_atom_site_type_symbol
Mo1 0.84113(2) 0.47077(3) 0.58675(2) 0.02049(7) Uani d . 1 Mo
Mo2 0.60843(2) 0.52951(3) 0.42698(2) 0.02015(6) Uani d . 1 Mo
O1 0.9534(2) 0.0052(3) 0.6463(2) 0.0343(5) Uani d . 1 O
O2 0.83566(18) 0.2183(3) 0.57700(18) 0.0262(5) Uani d . 1 O
O3 0.3375(2) 0.2042(3) 0.2237(2) 0.0363(5) Uani d . 1 O
O4 0.52055(19) 0.3008(3) 0.37024(19) 0.0262(5) Uani d . 1 O
O5 0.76353(18) 0.4547(3) 0.40437(17) 0.0248(5) Uani d . 1 O
O6 0.67035(19) 0.4624(3) 0.59928(17) 0.0264(4) Uani d . 1 O
O7 0.6098(2) 0.7245(3) 0.4264(2) 0.0321(5) Uani d . 1 O
O8 0.9057(2) 0.6498(3) 0.6190(2) 0.0339(5) Uani d . 1 O
O9 0.8483(2) 0.3550(4) 0.1685(2) 0.0449(7) Uani d . 1 O
H9A 0.9085 0.3877 0.2360 0.054 Uiso d R 1 H
H9B 0.8339 0.2612 0.1787 0.054 Uiso d R 1 H
O10 0.7517(2) 0.1325(3) 0.2968(2) 0.0411(6) Uani d . 1 O
H10C 0.6823 0.0783 0.2795 0.049 Uiso d R 1 H
H10D 0.7571 0.1935 0.3559 0.049 Uiso d R 1 H
O11 0.5041(2) 0.9766(4) 0.2157(2) 0.0454(6) Uani d . 1 O
H11A 0.4593 1.0413 0.2377 0.055 Uiso d R 1 H
H11B 0.5010 0.8907 0.2491 0.055 Uiso d R 1 H
N1 0.9250(2) 0.4029(3) 0.7868(2) 0.0251(5) Uani d . 1 N
N2 0.9300(3) 0.3579(4) 0.9738(2) 0.0321(6) Uani d . 1 N
H2 0.9073 0.3575 1.0369 0.039 Uiso calc R 1 H
N3 1.0342(2) 0.3858(3) 0.5867(2) 0.0268(6) Uani d . 1 N
H3A 1.0265 0.3715 0.5071 0.032 Uiso calc R 1 H
H3B 1.0980 0.4561 0.6227 0.032 Uiso calc R 1 H
N4 0.5089(2) 0.5407(4) 0.2183(2) 0.0264(5) Uani d . 1 N
N5 0.4759(3) 0.5350(5) 0.0202(2) 0.0434(7) Uani d . 1 N
H5 0.4914 0.5315 -0.0470 0.052 Uiso calc R 1 H
N6 0.4094(2) 0.5204(4) 0.4346(2) 0.0263(5) Uani d . 1 N
H6A 0.4140 0.4705 0.5043 0.032 Uiso calc R 1 H
H6B 0.3794 0.6160 0.4367 0.032 Uiso calc R 1 H
C1 0.8636(3) 0.4229(4) 0.8639(3) 0.0290(7) Uani d . 1 C
H1 0.7842 0.4758 0.8433 0.035 Uiso calc R 1 H
C2 1.0414(3) 0.2910(4) 0.9695(3) 0.0334(7) Uani d . 1 C
H2A 1.1059 0.2364 1.0335 0.040 Uiso calc R 1 H
C3 1.0390(3) 0.3203(4) 0.8534(3) 0.0265(6) Uani d . 1 C
C4 1.1346(3) 0.2688(4) 0.7981(3) 0.0305(7) Uani d . 1 C
H4A 1.1771 0.1752 0.8398 0.037 Uiso calc R 1 H
H4B 1.2030 0.3462 0.8151 0.037 Uiso calc R 1 H
C5 1.0715(3) 0.2398(4) 0.6567(3) 0.0260(6) Uani d . 1 C
H5A 1.1346 0.1847 0.6309 0.031 Uiso calc R 1 H
C6 0.9450(3) 0.1432(4) 0.6242(3) 0.0249(6) Uani d . 1 C
C7 0.5670(3) 0.5272(5) 0.1374(3) 0.0355(7) Uani d . 1 C
H7 0.6576 0.5142 0.1593 0.043 Uiso calc R 1 H
C8 0.3538(3) 0.5496(5) 0.0250(3) 0.0381(8) Uani d . 1 C
H8 0.2726 0.5562 -0.0429 0.046 Uiso calc R 1 H
C9 0.3746(3) 0.5526(4) 0.1477(3) 0.0274(7) Uani d . 1 C
C10 0.2760(3) 0.5476(4) 0.2090(3) 0.0319(7) Uani d . 1 C
H10A 0.1905 0.5153 0.1475 0.038 Uiso calc R 1 H
H10B 0.2658 0.6499 0.2368 0.038 Uiso calc R 1 H
C11 0.3183(3) 0.4387(4) 0.3211(3) 0.0274(7) Uani d . 1 C
H11 0.2400 0.4032 0.3345 0.033 Uiso calc R 1 H
C12 0.3944(3) 0.3018(4) 0.3023(3) 0.0248(6) Uani d . 1 C

loop_
_atom_site_aniso_label
_atom_site_aniso_U_11
_atom_site_aniso_U_22
_atom_site_aniso_U_33
_atom_site_aniso_U_12
_atom_site_aniso_U_13
_atom_site_aniso_U_23
Mo1 0.01965(11) 0.01993(12) 0.02006(11) -0.00022(10) 0.00585(9) -0.00066(10)
Mo2 0.01999(11) 0.02074(12) 0.01889(11) 0.00110(10) 0.00673(8) -0.00040(10)
O1 0.0365(12) 0.0246(15) 0.0453(12) 0.0047(10) 0.0198(10) 0.0017(10)
O2 0.0222(10) 0.0228(12) 0.0302(11) 0.0003(9) 0.0068(8) -0.0017(9)
O3 0.0312(11) 0.0285(13) 0.0423(13) -0.0079(11) 0.0070(10) -0.0033(11)
O4 0.0209(10) 0.0234(12) 0.0327(11) 0.0004(9) 0.0088(8) 0.0006(10)
O5 0.0221(9) 0.0331(13) 0.0200(9) -0.0021(10) 0.0091(7) -0.0006(10)
O6 0.0256(10) 0.0332(11) 0.0208(9) 0.0033(11) 0.0095(8) 0.0014(10)
O7 0.0372(13) 0.0214(12) 0.0343(12) 0.0012(10) 0.0104(10) -0.0002(9)
O8 0.0318(12) 0.0236(12) 0.0394(13) -0.0027(10) 0.0064(10) -0.0019(11)
O9 0.0499(15) 0.0533(18) 0.0353(13) -0.0127(15) 0.0209(11) -0.0090(13)
O10 0.0369(12) 0.0483(16) 0.0402(13) -0.0018(13) 0.0175(10) -0.0116(13)
O11 0.0542(15) 0.0463(16) 0.0445(13) 0.0002(14) 0.0288(12) -0.0005(14)
N1 0.0243(12) 0.0263(13) 0.0226(11) 0.0045(11) 0.0069(10) -0.0007(11)
N2 0.0377(14) 0.0373(16) 0.0224(12) 0.0042(13) 0.0129(11) -0.0019(12)
N3 0.0254(12) 0.0271(16) 0.0284(13) -0.0015(11) 0.0111(10) 0.0000(11)
N4 0.0262(12) 0.0291(14) 0.0222(11) -0.0014(13) 0.0075(9) 0.0032(12)
N5 0.0480(16) 0.063(2) 0.0233(12) -0.0087(18) 0.0180(12) -0.0009(16)
N6 0.0254(11) 0.0302(14) 0.0248(11) 0.0065(13) 0.0116(9) 0.0011(12)
C1 0.0287(15) 0.0300(16) 0.0268(14) 0.0054(13) 0.0093(12) -0.0030(13)
C2 0.0337(16) 0.0338(19) 0.0273(15) 0.0055(15) 0.0062(13) 0.0016(14)
C3 0.0257(14) 0.0262(16) 0.0227(13) 0.0016(13) 0.0044(11) -0.0023(12)
C4 0.0223(14) 0.0338(18) 0.0310(16) 0.0021(14) 0.0058(12) -0.0024(14)
C5 0.0248(14) 0.0247(16) 0.0278(14) 0.0016(12) 0.0097(12) -0.0033(12)
C6 0.0291(14) 0.0260(16) 0.0220(13) 0.0033(13) 0.0127(11) -0.0025(12)
C7 0.0313(15) 0.0478(19) 0.0296(15) -0.0045(18) 0.0143(12) -0.0010(18)
C8 0.0351(16) 0.047(2) 0.0269(15) -0.0031(17) 0.0064(13) 0.0011(16)
C9 0.0275(14) 0.0258(18) 0.0254(13) 0.0029(13) 0.0066(11) 0.0051(13)
C10 0.0233(14) 0.036(2) 0.0305(15) 0.0082(15) 0.0040(12) 0.0051(15)
C11 0.0194(13) 0.033(2) 0.0313(15) 0.0005(12) 0.0114(11) 0.0023(13)
C12 0.0234(13) 0.0248(16) 0.0267(14) -0.0025(13) 0.0104(11) 0.0059(12)

loop_
_atom_type_symbol
_atom_type_description
_atom_type_scat_dispersion_real
_atom_type_scat_dispersion_imag
_atom_type_scat_source
C C 0.0033 0.0016 'International Tables Vol C Tables 4.2.6.8 and 6.1.1.4'
H H 0.0000 0.0000 'International Tables Vol C Tables 4.2.6.8 and 6.1.1.4'
N N 0.0061 0.0033 'International Tables Vol C Tables 4.2.6.8 and 6.1.1.4'
O O 0.0106 0.0060 'International Tables Vol C Tables 4.2.6.8 and 6.1.1.4'
Mo Mo -1.6832 0.6857 'International Tables Vol C Tables 4.2.6.8 and 6.1.1.4'

loop_
_geom_angle_atom_site_label_1
_geom_angle_atom_site_label_2
_geom_angle_atom_site_label_3
_geom_angle
_geom_angle_publ_flag
O8 Mo1 O6 110.53(11) ?
O8 Mo1 O5 105.78(11) ?
O6 Mo1 O5 93.18(8) ?
O8 Mo1 O2 158.82(9) ?
O6 Mo1 O2 87.62(10) ?
O5 Mo1 O2 83.17(9) ?
O8 Mo1 N1 92.88(11) ?
O6 Mo1 N1 85.85(9) ?
O5 Mo1 N1 160.33(11) ?
O2 Mo1 N1 77.16(9) ?
O8 Mo1 N3 89.56(11) ?
O6 Mo1 N3 158.19(10) ?
O5 Mo1 N3 89.20(9) ?
O2 Mo1 N3 71.12(9) ?
N1 Mo1 N3 84.70(9) ?
O8 Mo1 Mo2 100.78(8) ?
O6 Mo1 Mo2 48.67(6) ?
O5 Mo1 Mo2 48.73(6) ?
O2 Mo1 Mo2 99.47(5) ?
N1 Mo1 Mo2 134.48(6) ?
N3 Mo1 Mo2 137.94(7) ?
O7 Mo2 O6 107.89(11) ?
O7 Mo2 O5 109.13(11) ?
O6 Mo2 O5 93.84(8) ?
O7 Mo2 O4 155.36(9) ?
O6 Mo2 O4 88.20(10) ?
O5 Mo2 O4 87.62(9) ?
O7 Mo2 N6 92.66(12) ?
O6 Mo2 N6 84.24(9) ?
O5 Mo2 N6 157.55(11) ?
O4 Mo2 N6 69.98(10) ?
O7 Mo2 N4 87.35(12) ?
O6 Mo2 N4 163.38(11) ?
O5 Mo2 N4 87.13(9) ?
O4 Mo2 N4 75.25(10) ?
N6 Mo2 N4 88.54(8) ?
O7 Mo2 Mo1 101.31(7) ?
O6 Mo2 Mo1 48.88(6) ?
O5 Mo2 Mo1 49.24(6) ?
O4 Mo2 Mo1 103.32(5) ?
N6 Mo2 Mo1 133.12(6) ?
N4 Mo2 Mo1 136.11(6) ?
C6 O2 Mo1 119.0(2) ?
C12 O4 Mo2 114.4(2) ?
Mo2 O5 Mo1 82.03(8) y
Mo2 O6 Mo1 82.44(7) y
H9A O9 H9B 108.4 ?
H10C O10 H10D 108.1 ?
H11A O11 H11B 108.5 ?
C1 N1 C3 106.2(3) ?
C1 N1 Mo1 124.0(2) ?
C3 N1 Mo1 129.49(19) ?
C1 N2 C2 108.0(3) ?
C1 N2 H2 126.0 ?
C2 N2 H2 126.0 ?
C5 N3 Mo1 110.04(18) ?
C5 N3 H3A 109.7 ?
Mo1 N3 H3A 109.7 ?
C5 N3 H3B 109.7 ?
Mo1 N3 H3B 109.7 ?
H3A N3 H3B 108.2 ?
C7 N4 C9 106.5(2) ?
C7 N4 Mo2 126.4(2) ?
C9 N4 Mo2 126.89(19) ?
C7 N5 C8 108.5(2) ?
C7 N5 H5 125.8 ?
C8 N5 H5 125.8 ?
C11 N6 Mo2 108.16(16) ?
C11 N6 H6A 110.1 ?
Mo2 N6 H6A 110.1 ?
C11 N6 H6B 110.1 ?
Mo2 N6 H6B 110.1 ?
H6A N6 H6B 108.4 ?
N2 C1 N1 111.1(3) ?
N2 C1 H1 124.5 ?
N1 C1 H1 124.5 ?
C3 C2 N2 106.5(3) ?
C3 C2 H2A 126.7 ?
N2 C2 H2A 126.7 ?
C2 C3 N1 108.2(3) ?
C2 C3 C4 128.5(3) ?
N1 C3 C4 123.2(3) ?
C3 C4 C5 114.3(2) ?
C3 C4 H4A 108.7 ?
C5 C4 H4A 108.7 ?
C3 C4 H4B 108.7 ?
C5 C4 H4B 108.7 ?
H4A C4 H4B 107.6 ?
N3 C5 C4 110.9(3) ?
N3 C5 C6 108.0(2) ?
C4 C5 C6 109.7(2) ?
N3 C5 H5A 109.4 ?
C4 C5 H5A 109.4 ?
C6 C5 H5A 109.4 ?
O1 C6 O2 124.7(3) ?
O1 C6 C5 120.1(3) ?
O2 C6 C5 115.2(3) ?
N4 C7 N5 109.8(3) ?
N4 C7 H7 125.1 ?
N5 C7 H7 125.1 ?
C9 C8 N5 106.4(3) ?
C9 C8 H8 126.8 ?
N5 C8 H8 126.8 ?
C8 C9 N4 108.8(3) ?
C8 C9 C10 129.8(3) ?
N4 C9 C10 120.9(2) ?
C9 C10 C11 112.6(2) ?
C9 C10 H10A 109.1 ?
C11 C10 H10A 109.1 ?
C9 C10 H10B 109.1 ?
C11 C10 H10B 109.1 ?
H10A C10 H10B 107.8 ?
N6 C11 C12 106.8(2) ?
N6 C11 C10 109.2(3) ?
C12 C11 C10 111.5(2) ?
N6 C11 H11 109.8 ?
C12 C11 H11 109.8 ?
C10 C11 H11 109.8 ?
O3 C12 O4 123.9(3) ?
O3 C12 C11 120.4(3) ?
O4 C12 C11 115.7(3) ?

loop_
_geom_bond_atom_site_label_1
_geom_bond_atom_site_label_2
_geom_bond_distance
_geom_bond_publ_flag
Mo1 O8 1.695(2) y
Mo1 O6 1.9347(19) y
Mo1 O5 1.9470(19) y
Mo1 O2 2.205(2) y
Mo1 N1 2.210(2) y
Mo1 N3 2.242(2) y
Mo1 Mo2 2.5458(4) y
Mo2 O7 1.701(3) y
Mo2 O6 1.9286(19) y
Mo2 O5 1.932(2) y
Mo2 O4 2.201(2) y
Mo2 N6 2.219(2) y
Mo2 N4 2.228(2) y
O1 C6 1.226(4) ?
O2 C6 1.284(4) ?
O3 C12 1.223(4) ?
O4 C12 1.295(3) ?
O9 H9A 0.8500 ?
O9 H9B 0.8499 ?
O10 H10C 0.8500 ?
O10 H10D 0.8500 ?
O11 H11A 0.8501 ?
O11 H11B 0.8500 ?
N1 C1 1.324(4) ?
N1 C3 1.384(4) ?
N2 C1 1.320(4) ?
N2 C2 1.371(4) ?
N2 H2 0.8600 ?
N3 C5 1.478(4) ?
N3 H3A 0.9000 ?
N3 H3B 0.9000 ?
N4 C7 1.329(4) ?
N4 C9 1.378(4) ?
N5 C7 1.334(4) ?
N5 C8 1.367(4) ?
N5 H5 0.8600 ?
N6 C11 1.483(4) ?
N6 H6A 0.9000 ?
N6 H6B 0.9000 ?
C1 H1 0.9300 ?
C2 C3 1.359(4) ?
C2 H2A 0.9300 ?
C3 C4 1.495(4) ?
C4 C5 1.528(4) ?
C4 H4A 0.9700 ?
C4 H4B 0.9700 ?
C5 C6 1.538(4) ?
C5 H5A 0.9800 ?
C7 H7 0.9300 ?
C8 C9 1.348(4) ?
C8 H8 0.9300 ?
C9 C10 1.508(4) ?
C10 C11 1.526(4) ?
C10 H10A 0.9700 ?
C10 H10B 0.9700 ?
C11 C12 1.520(4) ?
C11 H11 0.9800 ?

loop_
_geom_hbond_atom_site_label_D
_geom_hbond_atom_site_label_H
_geom_hbond_atom_site_label_A
_geom_hbond_site_symmetry_A
_geom_hbond_distance_DH
_geom_hbond_distance_HA
_geom_hbond_distance_DA
_geom_hbond_angle_DHA
_geom_hbond_publ_flag
O9 H9A O1 2_756 0.85 1.89 2.716(3) 163 y
O9 H9B O10 . 0.85 2.22 2.885(4) 136 y
O10 H10C O11 1_545 0.85 2.00 2.844(4) 170 y
O10 H10D O5 . 0.85 2.34 3.056(4) 142 y
O11 H11A O3 1_565 0.85 1.91 2.724(4) 159 y
O11 H11B O7 . 0.85 2.41 3.148(4) 145 y
N2 H2 O9 1_556 0.86 1.88 2.735(4) 177 y
N3 H3A O1 2_756 0.90 2.21 2.944(3) 139 y
N3 H3B O10 2_756 0.90 2.18 3.077(4) 178 y
N5 H5 O11 2_645 0.86 2.03 2.869(3) 165 y
N6 H6A O7 2_646 0.90 2.34 3.091(4) 141 y
N6 H6B O2 2_656 0.90 2.47 3.150(3) 133 y
